data_2235865
loop_
_publ_author_name
'Jin, Yue-Bao'
'Chang, Yong-Kang'
'Zhang, Ying'
'Lei, Ke-Wei'

_publ_section_title
;
 <i>N</i>-[(<i>E</i>)-4-Fluorobenzylidene]-3,4-dimethylaniline
;
_journal_coeditor_code IM2381
_journal_issue 8
_journal_name_full 'Acta Crystallographica Section E'
_journal_page_first o2415
_journal_paper_doi 10.1107/S1600536812030474
_journal_volume 68
_journal_year 2012
_chemical_formula_iupac 'C15 H14 F N'
_chemical_formula_moiety 'C15 H14 F N'
_chemical_formula_sum 'C15 H14 F N'
_chemical_formula_weight 227.27
_chemical_name_systematic
;
<i>N</i>-[(<i>E</i>)-4-Fluorobenzylidene]-3,4-dimethylaniline
;
_space_group_IT_number 19
_symmetry_cell_setting orthorhombic
_symmetry_space_group_name_Hall 'P 2ac 2ab'
_symmetry_space_group_name_H-M 'P 21 21 21'
_atom_sites_solution_hydrogens geom
_atom_sites_solution_primary direct
_atom_sites_solution_secondary difmap
_audit_creation_method SHELXL-97
_cell_angle_alpha 90.00
_cell_angle_beta 90.00
_cell_angle_gamma 90.00
_cell_formula_units_Z 4
_cell_length_a 7.7487(3)
_cell_length_b 11.3404(3)
_cell_length_c 14.2969(4)
_cell_measurement_reflns_used 4863
_cell_measurement_temperature 293(2)
_cell_measurement_theta_max 29.070
_cell_measurement_theta_min 0.967
_cell_volume 1256.32(7)
_computing_cell_refinement 'RAPID-AUTO (Rigaku, 1998)'
_computing_data_collection 'RAPID-AUTO (Rigaku, 1998)'
_computing_data_reduction 'CrystalStructure (Rigaku/MSC, 2004)'
_computing_molecular_graphics 'SHELXTL (Sheldrick, 2008)'
_computing_publication_material 'SHELXL97 (Sheldrick, 2008)'
_computing_structure_refinement 'SHELXL97 (Sheldrick, 2008)'
_computing_structure_solution 'SHELXS97 (Sheldrick, 2008)'
_diffrn_ambient_temperature 293(2)
_diffrn_measured_fraction_theta_full 0.998
_diffrn_measured_fraction_theta_max 0.998
_diffrn_measurement_device_type 'Rigaku R-AXIS RAPID'
_diffrn_measurement_method '\w scans'
_diffrn_radiation_monochromator graphite
_diffrn_radiation_source 'fine-focus sealed tube'
_diffrn_radiation_type MoK\a
_diffrn_radiation_wavelength 0.71073
_diffrn_reflns_av_R_equivalents 0.0225
_diffrn_reflns_av_sigmaI/netI 0.0148
_diffrn_reflns_limit_h_max 10
_diffrn_reflns_limit_h_min -9
_diffrn_reflns_limit_k_max 14
_diffrn_reflns_limit_k_min -14
_diffrn_reflns_limit_l_max 18
_diffrn_reflns_limit_l_min -18
_diffrn_reflns_number 10903
_diffrn_reflns_theta_full 29.07
_diffrn_reflns_theta_max 29.07
_diffrn_reflns_theta_min 2.99
_exptl_absorpt_coefficient_mu 0.080
_exptl_absorpt_correction_T_max 0.988
_exptl_absorpt_correction_T_min 0.978
_exptl_absorpt_correction_type multi-scan
_exptl_absorpt_process_details '(ABSCOR; Higashi, 1995)'
_exptl_crystal_colour yellow
_exptl_crystal_density_diffrn 1.202
_exptl_crystal_density_method 'not measured'
_exptl_crystal_description block
_exptl_crystal_F_000 480
_exptl_crystal_size_max 0.42
_exptl_crystal_size_mid 0.21
_exptl_crystal_size_min 0.16
_refine_diff_density_max 0.103
_refine_diff_density_min -0.150
_refine_ls_extinction_method none
_refine_ls_goodness_of_fit_ref 1.048
_refine_ls_hydrogen_treatment constr
_refine_ls_matrix_type full
_refine_ls_number_parameters 154
_refine_ls_number_reflns 1941
_refine_ls_number_restraints 0
_refine_ls_restrained_S_all 1.048
_refine_ls_R_factor_all 0.0489
_refine_ls_R_factor_gt 0.0397
_refine_ls_shift/su_max 0.001
_refine_ls_shift/su_mean 0.000
_refine_ls_structure_factor_coef Fsqd
_refine_ls_weighting_details 'calc w=1/[\s^2^(Fo^2^)+(0.0515P)^2^+0.1023P] where P=(Fo^2^+2Fc^2^)/3'
_refine_ls_weighting_scheme calc
_refine_ls_wR_factor_gt 0.0965
_refine_ls_wR_factor_ref 0.1030
_reflns_number_gt 1476
_reflns_number_total 1941
_reflns_threshold_expression I>2sigma(I)
_cod_data_source_file im2381.cif
_cod_data_source_block I
_cod_original_cell_volume 1256.31(7)
_cod_database_code 2235865
_cod_database_fobs_code 2235865

loop_
_symmetry_equiv_pos_as_xyz
'x, y, z'
'-x+1/2, -y, z+1/2'
'x+1/2, -y+1/2, -z'
'-x, y+1/2, -z+1/2'

loop_
_atom_site_type_symbol
_atom_site_label
_atom_site_fract_x
_atom_site_fract_y
_atom_site_fract_z
_atom_site_U_iso_or_equiv
_atom_site_adp_type
_atom_site_calc_flag
_atom_site_refinement_flags
_atom_site_occupancy
_atom_site_symmetry_multiplicity
N N1 0.5157(2) 0.33118(14) 0.66820(10) 0.0529(4) Uani d . 1 1
F F1 0.3419(2) 0.37162(14) 1.10226(9) 0.0933(5) Uani d . 1 1
C C6 0.5091(2) 0.27263(16) 0.50536(13) 0.0487(4) Uani d . 1 1
H H3A 0.4576 0.2024 0.5241 0.058 Uiso calc R 1 1
C C1 0.5509(2) 0.35665(15) 0.57238(12) 0.0472(4) Uani d . 1 1
C C10 0.4210(2) 0.39849(16) 0.81944(13) 0.0502(4) Uani d . 1 1
C C4 0.6225(2) 0.39542(17) 0.38272(12) 0.0503(4) Uani d . 1 1
C C12 0.4505(3) 0.28949(19) 0.96341(15) 0.0638(5) Uani d . 1 1
H H7A 0.4877 0.2234 0.9962 0.077 Uiso calc R 1 1
C C7 0.4517(2) 0.41157(16) 0.71858(13) 0.0517(4) Uani d . 1 1
H H8A 0.4225 0.4827 0.6904 0.062 Uiso calc R 1 1
C C5 0.5424(2) 0.29105(16) 0.41079(12) 0.0488(4) Uani d . 1 1
C C15 0.3412(3) 0.48874(18) 0.86852(14) 0.0636(5) Uani d . 1 1
H H10A 0.3062 0.5563 0.8368 0.076 Uiso calc R 1 1
C C2 0.6304(2) 0.46021(16) 0.54411(13) 0.0534(4) Uani d . 1 1
H H11A 0.6600 0.5173 0.5880 0.064 Uiso calc R 1 1
C C14 0.3125(3) 0.4801(2) 0.96400(16) 0.0696(6) Uani d . 1 1
H H12A 0.2571 0.5401 0.9967 0.083 Uiso calc R 1 1
C C9 0.6641(3) 0.4191(2) 0.28139(13) 0.0715(6) Uani d . 1 1
H H13A 0.7189 0.4948 0.2758 0.107 Uiso calc R 1 1
H H13B 0.5596 0.4187 0.2454 0.107 Uiso calc R 1 1
H H13C 0.7405 0.3591 0.2585 0.107 Uiso calc R 1 1
C C13 0.3683(3) 0.3808(2) 1.00840(13) 0.0629(6) Uani d . 1 1
C C11 0.4761(3) 0.29881(17) 0.86783(13) 0.0571(5) Uani d . 1 1
H H15A 0.5306 0.2380 0.8357 0.068 Uiso calc R 1 1
C C3 0.6656(2) 0.47809(16) 0.45035(13) 0.0547(4) Uani d . 1 1
H H16A 0.7197 0.5476 0.4321 0.066 Uiso calc R 1 1
C C8 0.4925(3) 0.19754(19) 0.34034(14) 0.0686(6) Uani d . 1 1
H H17A 0.4392 0.1325 0.3721 0.103 Uiso calc R 1 1
H H17B 0.5939 0.1705 0.3082 0.103 Uiso calc R 1 1
H H17C 0.4129 0.2303 0.2959 0.103 Uiso calc R 1 1

loop_
_atom_site_aniso_label
_atom_site_aniso_U_11
_atom_site_aniso_U_22
_atom_site_aniso_U_33
_atom_site_aniso_U_12
_atom_site_aniso_U_13
_atom_site_aniso_U_23
N1 0.0567(9) 0.0536(8) 0.0484(8) -0.0007(8) 0.0001(7) 0.0004(6)
F1 0.1076(11) 0.1181(12) 0.0544(7) -0.0131(10) 0.0177(8) -0.0034(7)
C6 0.0467(9) 0.0448(9) 0.0546(10) -0.0030(8) 0.0043(8) 0.0006(7)
C1 0.0444(9) 0.0478(9) 0.0495(9) 0.0035(7) -0.0015(8) 0.0031(7)
C10 0.0439(9) 0.0534(9) 0.0532(10) -0.0025(8) -0.0008(8) -0.0032(8)
C4 0.0431(9) 0.0556(10) 0.0521(10) 0.0019(8) -0.0011(8) 0.0055(8)
C12 0.0736(13) 0.0594(11) 0.0584(11) -0.0070(11) -0.0023(11) 0.0069(9)
C7 0.0494(10) 0.0533(10) 0.0525(10) 0.0010(8) -0.0048(8) 0.0036(8)
C5 0.0407(9) 0.0535(10) 0.0521(10) 0.0003(8) 0.0012(8) -0.0025(8)
C15 0.0624(12) 0.0614(11) 0.0669(12) 0.0131(11) 0.0063(11) -0.0003(10)
C2 0.0556(11) 0.0486(9) 0.0560(10) -0.0047(8) -0.0050(9) -0.0011(8)
C14 0.0643(12) 0.0753(13) 0.0691(13) 0.0067(12) 0.0145(11) -0.0122(11)
C9 0.0788(14) 0.0785(14) 0.0573(12) -0.0087(13) 0.0069(12) 0.0099(10)
C13 0.0626(12) 0.0767(14) 0.0492(10) -0.0163(12) 0.0079(10) -0.0067(9)
C11 0.0664(12) 0.0501(9) 0.0548(10) -0.0025(10) 0.0011(10) -0.0039(8)
C3 0.0549(10) 0.0489(9) 0.0601(10) -0.0072(9) -0.0002(10) 0.0062(8)
C8 0.0717(14) 0.0724(13) 0.0616(12) -0.0123(11) 0.0099(11) -0.0150(10)

loop_
_atom_type_symbol
_atom_type_description
_atom_type_scat_dispersion_real
_atom_type_scat_dispersion_imag
_atom_type_scat_source
C C 0.0033 0.0016 'International Tables Vol C Tables 4.2.6.8 and 6.1.1.4'
H H 0.0000 0.0000 'International Tables Vol C Tables 4.2.6.8 and 6.1.1.4'
O O 0.0106 0.0060 'International Tables Vol C Tables 4.2.6.8 and 6.1.1.4'
F F 0.0171 0.0103 'International Tables Vol C Tables 4.2.6.8 and 6.1.1.4'
N N 0.0061 0.0033 'International Tables Vol C Tables 4.2.6.8 and 6.1.1.4'

loop_
_geom_angle_atom_site_label_1
_geom_angle_atom_site_label_2
_geom_angle_atom_site_label_3
_geom_angle
C7 N1 C1 118.46(16)
C1 C6 C5 121.56(16)
C1 C6 H3A 119.2
C5 C6 H3A 119.2
C2 C1 C6 118.92(17)
C2 C1 N1 122.44(16)
C6 C1 N1 118.60(16)
C15 C10 C11 118.99(18)
C15 C10 C7 119.64(18)
C11 C10 C7 121.33(17)
C3 C4 C5 118.67(16)
C3 C4 C9 119.82(17)
C5 C4 C9 121.51(17)
C13 C12 C11 118.1(2)
C13 C12 H7A 121.0
C11 C12 H7A 121.0
N1 C7 C10 123.40(17)
N1 C7 H8A 118.3
C10 C7 H8A 118.3
C6 C5 C4 119.28(16)
C6 C5 C8 119.61(17)
C4 C5 C8 121.11(17)
C14 C15 C10 121.2(2)
C14 C15 H10A 119.4
C10 C15 H10A 119.4
C3 C2 C1 119.62(17)
C3 C2 H11A 120.2
C1 C2 H11A 120.2
C13 C14 C15 117.8(2)
C13 C14 H12A 121.1
C15 C14 H12A 121.1
C4 C9 H13A 109.5
C4 C9 H13B 109.5
H13A C9 H13B 109.5
C4 C9 H13C 109.5
H13A C9 H13C 109.5
H13B C9 H13C 109.5
F1 C13 C14 118.3(2)
F1 C13 C12 118.2(2)
C14 C13 C12 123.44(19)
C12 C11 C10 120.55(19)
C12 C11 H15A 119.7
C10 C11 H15A 119.7
C2 C3 C4 121.94(17)
C2 C3 H16A 119.0
C4 C3 H16A 119.0
C5 C8 H17A 109.5
C5 C8 H17B 109.5
H17A C8 H17B 109.5
C5 C8 H17C 109.5
H17A C8 H17C 109.5
H17B C8 H17C 109.5

loop_
_geom_bond_atom_site_label_1
_geom_bond_atom_site_label_2
_geom_bond_distance
N1 C7 1.263(2)
N1 C1 1.426(2)
F1 C13 1.361(2)
C6 C1 1.390(3)
C6 C5 1.392(2)
C6 H3A 0.9300
C1 C2 1.386(2)
C10 C15 1.387(3)
C10 C11 1.392(3)
C10 C7 1.469(2)
C4 C3 1.387(3)
C4 C5 1.395(2)
C4 C9 1.508(2)
C12 C13 1.375(3)
C12 C11 1.385(3)
C12 H7A 0.9300
C7 H8A 0.9300
C5 C8 1.513(3)
C15 C14 1.386(3)
C15 H10A 0.9300
C2 C3 1.383(3)
C2 H11A 0.9300
C14 C13 1.364(3)
C14 H12A 0.9300
C9 H13A 0.9600
C9 H13B 0.9600
C9 H13C 0.9600
C11 H15A 0.9300
C3 H16A 0.9300
C8 H17A 0.9600
C8 H17B 0.9600
C8 H17C 0.9600

loop_
_cod_related_entry_id
_cod_related_entry_database
_cod_related_entry_code
1 ChemSpider 836017
